data_4505334
loop_
_publ_author_name
'Banerjee, Subarna'
'Murugavel, Ramaswamy'

_publ_section_title
;
 Formation of One-Dimensional Water Inside an Organic Solid:&#x2009;
 Supramolecular Architectures Derived by the Interaction of Aminobenzoic
 Acids with Nitrogen Bases and H2SO4&#x2020;
;
_journal_issue 3
_journal_name_full 'Crystal Growth &amp; Design'
_journal_page_first 545
_journal_paper_doi 10.1021/cg034229c
_journal_volume 4
_journal_year 2004
_chemical_formula_moiety 'C12 H13 N3 O2'
_chemical_formula_sum 'C12 H13 N3 O2'
_chemical_formula_weight 231.25
_chemical_name_systematic
;
 ?
;
_space_group_IT_number 14
_symmetry_cell_setting monoclinic
_symmetry_space_group_name_Hall '-P 2ybc'
_symmetry_space_group_name_H-M 'P 1 21/c 1'
_atom_sites_solution_hydrogens geom
_atom_sites_solution_primary direct
_atom_sites_solution_secondary difmap
_audit_creation_method SHELXL-97
_cell_angle_alpha 90.00
_cell_angle_beta 112.932(7)
_cell_angle_gamma 90.00
_cell_formula_units_Z 4
_cell_length_a 9.6455(5)
_cell_length_b 10.9229(7)
_cell_length_c 11.9761(15)
_cell_measurement_reflns_used 25
_cell_measurement_temperature 293(2)
_cell_measurement_theta_max 14.15
_cell_measurement_theta_min 11.27
_cell_volume 1162.04(18)
_computing_cell_refinement 'CAD4 Express (Enraf Nonius, 1994)'
_computing_data_collection 'CAD4 Express (Enraf Nonius, 1994)'
_computing_data_reduction 'XCAD4 (Harms & Wocadlo, 1995)'
_computing_molecular_graphics 'Ortep-3 for Windows (Farrugia, 1997)'
_computing_publication_material 'WinGX publication routines (Farrugia, 1999)'
_computing_structure_refinement 'SHELXL-97 (Sheldrick, 1997)'
_computing_structure_solution 'SHELXS-97 (Sheldrick, 1997)'
_diffrn_ambient_temperature 293(2)
_diffrn_measured_fraction_theta_full 1.000
_diffrn_measured_fraction_theta_max 1.000
_diffrn_measurement_device_type 'Enraf Nonius TurboCAD4'
_diffrn_measurement_method 'non-profiled omega scans'
_diffrn_radiation_monochromator graphite
_diffrn_radiation_source 'fine-focus sealed tube'
_diffrn_radiation_type MoK\a
_diffrn_radiation_wavelength 0.71073
_diffrn_reflns_av_R_equivalents 0.0152
_diffrn_reflns_av_sigmaI/netI 0.0213
_diffrn_reflns_limit_h_max 11
_diffrn_reflns_limit_h_min -10
_diffrn_reflns_limit_k_max 12
_diffrn_reflns_limit_k_min 0
_diffrn_reflns_limit_l_max 0
_diffrn_reflns_limit_l_min -14
_diffrn_reflns_number 2149
_diffrn_reflns_theta_full 24.95
_diffrn_reflns_theta_max 24.95
_diffrn_reflns_theta_min 2.29
_diffrn_standards_decay_% 0
_diffrn_standards_interval_time 60
_diffrn_standards_number 3
_exptl_absorpt_coefficient_mu 0.093
_exptl_crystal_colour 'deep brown'
_exptl_crystal_density_diffrn 1.322
_exptl_crystal_density_method 'not measured'
_exptl_crystal_description plates
_exptl_crystal_F_000 488
_exptl_crystal_size_max 0.4
_exptl_crystal_size_mid 0.35
_exptl_crystal_size_min 0.1
_refine_diff_density_max 0.154
_refine_diff_density_min -0.130
_refine_diff_density_rms 0.032
_refine_ls_extinction_coef 0.018(3)
_refine_ls_extinction_expression Fc^*^=kFc[1+0.001xFc^2^\l^3^/sin(2\q)]^-1/4^
_refine_ls_extinction_method SHELXL
_refine_ls_goodness_of_fit_ref 1.028
_refine_ls_hydrogen_treatment mixed
_refine_ls_matrix_type full
_refine_ls_number_parameters 207
_refine_ls_number_reflns 2044
_refine_ls_number_restraints 0
_refine_ls_restrained_S_all 1.028
_refine_ls_R_factor_all 0.0596
_refine_ls_R_factor_gt 0.0363
_refine_ls_shift/su_max 0.000
_refine_ls_shift/su_mean 0.000
_refine_ls_structure_factor_coef Fsqd
_refine_ls_weighting_details 'calc w=1/[\s^2^(Fo^2^)+(0.0619P)^2^+0.1386P] where P=(Fo^2^+2Fc^2^)/3'
_refine_ls_weighting_scheme calc
_refine_ls_wR_factor_gt 0.0982
_refine_ls_wR_factor_ref 0.1093
_reflns_number_gt 1521
_reflns_number_total 2044
_reflns_threshold_expression >2sigma(I)
_cod_data_source_file cg034229csi20031125_124010.cif
_cod_data_source_block rm079a_(Compound_1)
_cod_original_cell_volume 1162.04(17)
_cod_database_code 4505334

loop_
_symmetry_equiv_pos_as_xyz
'x, y, z'
'-x, y+1/2, -z+1/2'
'-x, -y, -z'
'x, -y-1/2, z-1/2'

loop_
_atom_site_label
_atom_site_type_symbol
_atom_site_fract_x
_atom_site_fract_y
_atom_site_fract_z
_atom_site_U_iso_or_equiv
_atom_site_adp_type
_atom_site_occupancy
_atom_site_symmetry_multiplicity
_atom_site_calc_flag
C1 C 0.20611(17) -0.08602(14) 0.56034(13) 0.0434(4) Uani 1 1 d
C2 C 0.28811(16) 0.02338(13) 0.63327(12) 0.0401(4) Uani 1 1 d
C3 C 0.38342(17) 0.09075(14) 0.59441(13) 0.0424(4) Uani 1 1 d
C4 C 0.46184(16) 0.19230(14) 0.65923(14) 0.0444(4) Uani 1 1 d
C5 C 0.44335(19) 0.22410(17) 0.76556(16) 0.0536(4) Uani 1 1 d
C6 C 0.3502(2) 0.15698(18) 0.80463(16) 0.0588(5) Uani 1 1 d
C7 C 0.2704(2) 0.05764(16) 0.73889(14) 0.0501(4) Uani 1 1 d
C8 C 0.03940(17) 0.34745(15) 0.66535(14) 0.0461(4) Uani 1 1 d
C9 C 0.1265(2) 0.44670(17) 0.73076(18) 0.0604(5) Uani 1 1 d
C10 C 0.2183(2) 0.5064(2) 0.6871(2) 0.0739(6) Uani 1 1 d
C11 C 0.2289(2) 0.4703(2) 0.5784(2) 0.0716(6) Uani 1 1 d
C12 C 0.1444(2) 0.37490(17) 0.51779(18) 0.0584(5) Uani 1 1 d
N1 N 0.55350(18) 0.26095(17) 0.61804(17) 0.0630(4) Uani 1 1 d
N2 N 0.05223(15) 0.31511(13) 0.56055(12) 0.0466(4) Uani 1 1 d
N3 N -0.05418(18) 0.28448(16) 0.70035(15) 0.0583(4) Uani 1 1 d
O1 O 0.23623(14) -0.11756(11) 0.47200(10) 0.0587(4) Uani 1 1 d
O2 O 0.11162(14) -0.14054(11) 0.59202(10) 0.0611(4) Uani 1 1 d
H1A H 0.611(3) 0.321(2) 0.670(2) 0.102(8) Uiso 1 1 d
H1B H 0.593(2) 0.2234(19) 0.573(2) 0.074(6) Uiso 1 1 d
H2 H -0.007(2) 0.2484(19) 0.514(2) 0.071(6) Uiso 1 1 d
H3 H 0.3950(18) 0.0664(15) 0.5230(16) 0.053(5) Uiso 1 1 d
H3A H -0.075(2) 0.3121(19) 0.762(2) 0.076(6) Uiso 1 1 d
H3B H -0.116(2) 0.2234(19) 0.6467(19) 0.072(6) Uiso 1 1 d
H5 H 0.500(2) 0.2961(17) 0.8123(17) 0.067(5) Uiso 1 1 d
H6 H 0.338(2) 0.1799(18) 0.879(2) 0.081(6) Uiso 1 1 d
H7 H 0.203(2) 0.0107(16) 0.7645(16) 0.056(5) Uiso 1 1 d
H9 H 0.118(2) 0.4697(19) 0.807(2) 0.082(6) Uiso 1 1 d
H10 H 0.280(3) 0.573(2) 0.737(2) 0.086(6) Uiso 1 1 d
H11 H 0.296(2) 0.510(2) 0.5499(18) 0.079(6) Uiso 1 1 d
H12 H 0.147(2) 0.3420(17) 0.4439(18) 0.062(5) Uiso 1 1 d

loop_
_atom_site_aniso_label
_atom_site_aniso_U_11
_atom_site_aniso_U_22
_atom_site_aniso_U_33
_atom_site_aniso_U_23
_atom_site_aniso_U_13
_atom_site_aniso_U_12
C1 0.0534(9) 0.0458(9) 0.0344(8) 0.0007(7) 0.0206(7) 0.0007(7)
C2 0.0419(8) 0.0446(8) 0.0340(7) 0.0005(6) 0.0151(6) 0.0047(7)
C3 0.0442(8) 0.0492(9) 0.0357(8) 0.0000(7) 0.0177(7) 0.0043(7)
C4 0.0377(8) 0.0492(9) 0.0476(8) 0.0013(7) 0.0179(7) 0.0028(7)
C5 0.0485(9) 0.0601(11) 0.0528(9) -0.0174(8) 0.0205(8) -0.0080(8)
C6 0.0635(11) 0.0736(12) 0.0492(9) -0.0194(9) 0.0328(8) -0.0106(9)
C7 0.0568(10) 0.0568(10) 0.0461(9) -0.0074(8) 0.0303(8) -0.0064(8)
C8 0.0461(8) 0.0501(9) 0.0410(8) -0.0061(7) 0.0160(7) 0.0061(7)
C9 0.0552(10) 0.0603(11) 0.0585(11) -0.0171(9) 0.0142(9) 0.0007(9)
C10 0.0550(11) 0.0623(12) 0.0926(15) -0.0191(12) 0.0159(11) -0.0079(10)
C11 0.0586(12) 0.0642(13) 0.0982(16) 0.0015(11) 0.0373(12) -0.0078(10)
C12 0.0583(10) 0.0606(11) 0.0667(11) 0.0006(9) 0.0357(9) 0.0009(9)
N1 0.0624(10) 0.0667(11) 0.0708(10) -0.0117(9) 0.0377(9) -0.0158(8)
N2 0.0499(8) 0.0490(8) 0.0458(7) -0.0063(6) 0.0239(6) -0.0005(6)
N3 0.0672(10) 0.0683(10) 0.0498(8) -0.0146(8) 0.0342(8) -0.0087(8)
O1 0.0754(8) 0.0649(8) 0.0480(7) -0.0164(6) 0.0374(6) -0.0144(6)
O2 0.0845(9) 0.0639(8) 0.0489(7) -0.0131(6) 0.0412(6) -0.0266(7)

loop_
_atom_type_symbol
_atom_type_description
_atom_type_scat_dispersion_real
_atom_type_scat_dispersion_imag
_atom_type_scat_source
C C 0.0033 0.0016 'International Tables Vol C Tables 4.2.6.8 and 6.1.1.4'
H H 0.0000 0.0000 'International Tables Vol C Tables 4.2.6.8 and 6.1.1.4'
N N 0.0061 0.0033 'International Tables Vol C Tables 4.2.6.8 and 6.1.1.4'
O O 0.0106 0.0060 'International Tables Vol C Tables 4.2.6.8 and 6.1.1.4'

loop_
_geom_angle_atom_site_label_1
_geom_angle_atom_site_label_2
_geom_angle_atom_site_label_3
_geom_angle
O1 C1 O2 123.83(14)
O1 C1 C2 117.76(13)
O2 C1 C2 118.41(12)
C3 C2 C7 119.51(14)
C3 C2 C1 119.38(13)
C7 C2 C1 121.11(13)
C2 C3 C4 121.32(14)
N1 C4 C3 120.92(15)
N1 C4 C5 120.99(16)
C3 C4 C5 118.08(15)
C6 C5 C4 120.66(16)
C5 C6 C7 121.08(15)
C6 C7 C2 119.33(15)
N3 C8 N2 118.46(15)
N3 C8 C9 123.76(16)
N2 C8 C9 117.77(16)
C10 C9 C8 119.51(18)
C9 C10 C11 121.16(19)
C12 C11 C10 118.05(19)
C11 C12 N2 121.17(18)
C12 N2 C8 122.34(16)

loop_
_geom_bond_atom_site_label_1
_geom_bond_atom_site_label_2
_geom_bond_distance
C1 O1 1.2499(17)
C1 O2 1.2643(18)
C1 C2 1.509(2)
C2 C3 1.392(2)
C2 C7 1.392(2)
C3 C4 1.396(2)
C4 N1 1.388(2)
C4 C5 1.397(2)
C5 C6 1.375(3)
C6 C7 1.385(2)
C8 N3 1.326(2)
C8 N2 1.355(2)
C8 C9 1.408(2)
C9 C10 1.358(3)
C10 C11 1.401(3)
C11 C12 1.347(3)
C12 N2 1.354(2)
